data_4106802
loop_
_publ_author_name
'Patr\'icia Silva'
'Fabiana Vieira'
'Ana C. Gomes'
'Duarte Ananias'
'Jos\'e A. Fernandes'
'Sofia M. Bruno'
'Ros\'ario Soares'
'Anabela A. Valente'
'Jo\~ao Rocha'
'Filipe A. Almeida Paz'

_publ_contact_author_address
; Department of Chemistry
  University of Aveiro
  CICECO
  3810-193
  Aveiro
  Portugal
;
_publ_contact_author_email filipe.paz@ua.pt
_publ_contact_author_fax '+351 234 370084'
_publ_contact_author_name 'Dr Filipe A. Almeida Paz'
_publ_contact_author_phone '+351 234 370200'
_publ_section_title
;
 Thermal Transformation of a Layered Multifunctional Network into a
 Metal-Organic Framework Based on a Polymeric Organic Linker
;
_journal_name_full 'Journal of the American Chemical Society'
_journal_page_first 15120
_journal_page_last 15138
_journal_paper_doi 10.1021/ja205243w
_journal_volume 133
_journal_year 2011
_chemical_formula_moiety 'C3 H9 La N O9 P3'
_chemical_formula_sum 'C3 H9 La N O9 P3'
_chemical_formula_weight 434.93
_chemical_name_systematic
; 
 ? 
;
_space_group_IT_number 29
_symmetry_cell_setting orthorhombic
_symmetry_space_group_name_Hall 'P 2c -2ac'
_symmetry_space_group_name_H-M 'P c a 21'
_audit_creation_date '25 July 2011'
_audit_creation_method 'Manual editing plus fullprof.2k'
_cell_angle_alpha 90.00000
_cell_angle_beta 90.00000
_cell_angle_gamma 90.00000
_cell_formula_units_Z 4
_cell_length_a 9.1762(3)
_cell_length_b 11.7369(4)
_cell_length_c 9.8340(3)
_cell_measurement_temperature 298
_cell_volume 1059.12(6)
_computing_molecular_graphics 'Crystal Impact Diamond 3.1f'
_computing_structure_refinement FULLPROF
_computing_structure_solution eXpo2004
_diffrn_ambient_temperature 298
_diffrn_detector_type 'X Celerator detector'
_diffrn_measurement_method Bragg-Brentano
_diffrn_radiation_monochromator none
_diffrn_radiation_type X-ray
_diffrn_source 'X-ray tube'
_diffrn_source_target Cu
_exptl_crystal_density_diffrn 2.728
_pd_instr_location
; 
Conventional powder diffractometer instrument belonging to the 
University of Aveiro and located at the Central Analytical Laboratory
;
_pd_meas_2theta_range_inc 0.010027
_pd_meas_2theta_range_max 109.99742
_pd_meas_2theta_range_min 4.00201
_pd_meas_number_of_points 10572
_pd_meas_scan_method cont
_pd_proc_2theta_range_inc 0.010027
_pd_proc_2theta_range_max 110.0134
_pd_proc_2theta_range_min 4.0179
_pd_proc_ls_background_function 'Fixed Points'
_pd_proc_ls_pref_orient_corr
; 
 ?
;
_pd_proc_ls_profile_function Pseudo-Voigt
_pd_proc_ls_prof_R_factor 7.1520
_pd_proc_ls_prof_wR_expected 2.3818
_pd_proc_ls_prof_wR_factor 9.7846
_pd_proc_wavelength 1.540560
_pd_spec_mounting
; 
 Glass slide
;
_pd_spec_mount_mode Reflection
_pd_spec_shape 'Flat sheet'
_refine_ls_number_parameters 66
_refine_ls_number_reflns 1503
_refine_ls_number_restraints 36
_refine_ls_R_I_factor 9.5848
_cod_data_source_file ja205243w_si_002_1.cif
_cod_data_source_block 1_CCDC-818078
_cod_database_code 4106802
_pd_proc_ls_prof_cr_factor 18.3264
_pd_proc_ls_prof_cwr_factor 19.2509
_pd_proc_ls_prof_cwr_expected 4.6862
_pd_proc_ls_prof_chi2 16.8758
_pd_proc_ls_prof_echi2 17.4792

loop_
_symmetry_equiv_pos_as_xyz
x,y,z
-x+1/2,y,z+1/2
x+1/2,-y,z
-x,-y,z+1/2

loop_
_atom_site_label
_atom_site_fract_x
_atom_site_fract_y
_atom_site_fract_z
_atom_site_U_iso_or_equiv
_atom_site_occupancy
_atom_site_adp_type
_atom_site_type_symbol
La1 0.2430(5) 0.5039(2) 0.3261(8) 0.0448(5) 1.00000 Uiso La
N1 0.4420(19) 0.2044(16) 0.181(2) 0.035(12) 1.00000 Uiso N
P1 0.5498(6) 0.4083(5) 0.0696(8) 0.059(2) 1.00000 Uiso P
P2 0.7096(7) 0.1514(5) 0.2919(7) 0.059(2) 1.00000 Uiso P
P3 0.1564(7) 0.2665(5) 0.0723(8) 0.059(2) 1.00000 Uiso P
O1 0.4925(13) 0.4606(9) -0.0599(8) 0.039(2) 1.00000 Uiso O
O2 0.7125(6) 0.4346(8) 0.0843(14) 0.039(2) 1.00000 Uiso O
O3 0.4648(11) 0.4434(9) 0.1937(8) 0.039(2) 1.00000 Uiso O
O4 0.7232(13) 0.2729(6) 0.3476(12) 0.039(2) 1.00000 Uiso O
O5 0.7990(11) 0.1311(9) 0.1650(8) 0.039(2) 1.00000 Uiso O
O6 0.7587(13) 0.0670(7) 0.4053(8) 0.039(2) 1.00000 Uiso O
O7 0.1256(12) 0.3546(8) 0.1810(9) 0.039(2) 1.00000 Uiso O
O8 0.1971(12) 0.3082(9) -0.0630(7) 0.039(2) 1.00000 Uiso O
O9 0.0156(8) 0.1884(8) 0.0601(13) 0.039(2) 1.00000 Uiso O
C1 0.5291(10) 0.2536(5) 0.0569(9) 0.096(10) 1.00000 Uiso C
C2 0.5219(7) 0.1228(9) 0.2570(10) 0.096(10) 1.00000 Uiso C
C3 0.2950(7) 0.1698(8) 0.1373(11) 0.096(10) 1.00000 Uiso C
H1C 0.43296 0.26272 0.23767 0.02533 1.00000 Uiso H
H5A 0.89377 0.14881 0.18911 0.02533 1.00000 Uiso H
H6A 0.73579 0.09355 0.48287 0.02533 1.00000 Uiso H
H1A 0.47700 0.23575 -0.02754 0.02533 1.00000 Uiso H
H1B 0.62340 0.21907 0.04918 0.02533 1.00000 Uiso H
H2A 0.52313 0.05203 0.20166 0.02533 1.00000 Uiso H
H2B 0.47503 0.10728 0.33693 0.02533 1.00000 Uiso H
H3A 0.25330 0.13610 0.21775 0.02533 1.00000 Uiso H
H3B 0.30709 0.11294 0.07258 0.02533 1.00000 Uiso H

loop_
_atom_type_symbol
_atom_type_scat_Cromer_Mann_a1
_atom_type_scat_Cromer_Mann_b1
_atom_type_scat_Cromer_Mann_a2
_atom_type_scat_Cromer_Mann_b2
_atom_type_scat_Cromer_Mann_a3
_atom_type_scat_Cromer_Mann_b3
_atom_type_scat_Cromer_Mann_a4
_atom_type_scat_Cromer_Mann_b4
_atom_type_scat_Cromer_Mann_c
_atom_type_scat_dispersion_real
_atom_type_scat_dispersion_imag
_atom_type_scat_source
La 20.57800 2.94817 19.59900 0.24448 11.37270 18.77260 3.28719 133.12399 2.14678 -1.71600 9.03600 International_Tables_for_Crystallography_Vol.C(1991)_Tables_6.1.1.4_and_6.1.1.5
N 12.21260 0.00570 3.13220 9.89330 2.01250 28.99750 1.16630 0.58260 -11.52900 0.02900 0.01800 International_Tables_for_Crystallography_Vol.C(1991)_Tables_6.1.1.4_and_6.1.1.5
P 6.43450 1.90670 4.17910 27.15700 1.78000 0.52600 1.49080 68.16450 1.11490 0.28300 0.43400 International_Tables_for_Crystallography_Vol.C(1991)_Tables_6.1.1.4_and_6.1.1.5
O 3.04850 13.27710 2.28680 5.70110 1.54630 0.32390 0.86700 32.90890 0.25080 0.04700 0.03200 International_Tables_for_Crystallography_Vol.C(1991)_Tables_6.1.1.4_and_6.1.1.5
C 2.31000 20.84390 1.02000 10.20750 1.58860 0.56870 0.86500 51.65120 0.21560 0.01700 0.00900 International_Tables_for_Crystallography_Vol.C(1991)_Tables_6.1.1.4_and_6.1.1.5
H 0.49300 10.51090 0.32291 26.12570 0.14019 3.14236 0.04081 57.79970 0.00304 0.00000 0.00000 International_Tables_for_Crystallography_Vol.C(1991)_Tables_6.1.1.4_and_6.1.1.5
